data_7053801
loop_
_publ_author_name
'Faulmann, Christophe'
'Szil\'agyi, Petra \'A.'
'Jacob, Kane'
'Chahine, Joe'
'Valade, Lydie'

_publ_section_title
;
 Polymorphism and its effects on the magnetic behaviour of the
 [Fe(sal2-trien)][Ni(dmit)2] spin-crossover complex
;
_journal_issue 6
_journal_name_full 'New Journal of Chemistry'
_journal_page_first 1268
_journal_paper_doi 10.1039/b901779h
_journal_volume 33
_journal_year 2009
_chemical_formula_moiety 'C20 H24 Fe N4 O2, C6 Ni S10, C3 H6 O, C2 H3 N'
_chemical_formula_sum 'C31 H33 Fe N5 Ni O3 S10'
_chemical_formula_weight 958.78
_chemical_name_systematic
;
?
;
_space_group_IT_number 2
_symmetry_cell_setting triclinic
_symmetry_space_group_name_Hall '-P 1'
_symmetry_space_group_name_H-M 'P -1'
_atom_sites_solution_hydrogens geom
_atom_sites_solution_primary direct
_atom_sites_solution_secondary difmap
_audit_creation_method SHELXL-97
_cell_angle_alpha 106.884(5)
_cell_angle_beta 90.945(5)
_cell_angle_gamma 93.107(5)
_cell_formula_units_Z 2
_cell_length_a 11.825(5)
_cell_length_b 12.542(5)
_cell_length_c 13.795(5)
_cell_measurement_reflns_used 8000
_cell_measurement_temperature 100(2)
_cell_measurement_theta_max 25.8
_cell_measurement_theta_min 2.3
_cell_volume 1953.7(13)
_computing_cell_refinement 'IPDS software (Stoe, 1996)'
_computing_data_collection 'IPDS software (Stoe, 1996)'
_computing_data_reduction 'IPDS software (Stoe, 1996)'
_computing_molecular_graphics
'Ortep-3 for Windows (Farrugia, 1997), Mercury (Bruno et al., 2002) and Cameron (Watkin, 1993)'
_computing_publication_material 'WinGX publication routines (Farrugia, 1999)'
_computing_structure_refinement 'SHELXL-97 (Sheldrick, 1997)'
_computing_structure_solution 'Sir97 (Altomare, 1999)'
_diffrn_ambient_temperature 100(2)
_diffrn_measured_fraction_theta_full 0.926
_diffrn_measured_fraction_theta_max 0.926
_diffrn_measurement_device_type 'STOE Imaging Plate Diffraction System'
_diffrn_measurement_method '\f scan '
_diffrn_radiation_monochromator graphite
_diffrn_radiation_source 'fine-focus sealed tube'
_diffrn_radiation_type MoK\a
_diffrn_radiation_wavelength 0.71073
_diffrn_reflns_av_R_equivalents 0.0731
_diffrn_reflns_av_sigmaI/netI 0.0842
_diffrn_reflns_limit_h_max 14
_diffrn_reflns_limit_h_min -14
_diffrn_reflns_limit_k_max 15
_diffrn_reflns_limit_k_min -15
_diffrn_reflns_limit_l_max 16
_diffrn_reflns_limit_l_min -16
_diffrn_reflns_number 18822
_diffrn_reflns_theta_full 25.79
_diffrn_reflns_theta_max 25.79
_diffrn_reflns_theta_min 2.28
_diffrn_standards_decay_% negligible
_exptl_absorpt_coefficient_mu 1.428
_exptl_absorpt_correction_T_max 0.7486
_exptl_absorpt_correction_T_min 0.5436
_exptl_absorpt_correction_type multi-scan
_exptl_absorpt_process_details
;
[c.f. r.h. blessing, acta cryst. (1995), a51, 33-38]
;
_exptl_crystal_colour black
_exptl_crystal_density_diffrn 1.630
_exptl_crystal_density_method 'not measured'
_exptl_crystal_description block
_exptl_crystal_F_000 984
_exptl_crystal_size_max 0.50
_exptl_crystal_size_mid 0.38
_exptl_crystal_size_min 0.25
_refine_diff_density_max 0.675
_refine_diff_density_min -0.887
_refine_diff_density_rms 0.116
_refine_ls_extinction_method none
_refine_ls_goodness_of_fit_ref 0.977
_refine_ls_hydrogen_treatment constr
_refine_ls_matrix_type full
_refine_ls_number_parameters 463
_refine_ls_number_reflns 6964
_refine_ls_number_restraints 0
_refine_ls_restrained_S_all 0.977
_refine_ls_R_factor_all 0.0807
_refine_ls_R_factor_gt 0.0504
_refine_ls_shift/su_max 0.001
_refine_ls_shift/su_mean 0.000
_refine_ls_structure_factor_coef Fsqd
_refine_ls_weighting_details 'calc w=1/[\s^2^(Fo^2^)+(0.0754P)^2^] where P=(Fo^2^+2Fc^2^)/3'
_refine_ls_weighting_scheme calc
_refine_ls_wR_factor_gt 0.1246
_refine_ls_wR_factor_ref 0.1361
_reflns_number_gt 4636
_reflns_number_total 6964
_reflns_threshold_expression >2sigma(I)
_cod_data_source_file b901779hsup1.cif
_cod_data_source_block t-1'-100
_cod_database_code 7053801

loop_
_symmetry_equiv_pos_as_xyz
'x, y, z'
'-x, -y, -z'

loop_
_atom_site_label
_atom_site_type_symbol
_atom_site_fract_x
_atom_site_fract_y
_atom_site_fract_z
_atom_site_U_iso_or_equiv
_atom_site_adp_type
_atom_site_occupancy
_atom_site_symmetry_multiplicity
_atom_site_calc_flag
_atom_site_refinement_flags
Fe1 Fe 0.34180(6) 0.77059(6) 0.13942(6) 0.01705(19) Uani 1 1 d .
O1 O 0.3655(3) 0.7167(3) 0.0001(3) 0.0212(8) Uani 1 1 d .
O2 O 0.4922(3) 0.8194(3) 0.1791(3) 0.0190(8) Uani 1 1 d .
N1 N 0.3196(3) 0.9204(4) 0.1350(3) 0.0192(10) Uani 1 1 d .
N2 N 0.2996(3) 0.8295(4) 0.2846(3) 0.0183(10) Uani 1 1 d .
H2N H 0.3487 0.8015 0.3233 0.022 Uiso 1 1 calc R
N3 N 0.1777(4) 0.7173(4) 0.1156(3) 0.0215(10) Uani 1 1 d .
H3N H 0.1508 0.7398 0.0613 0.026 Uiso 1 1 calc R
N4 N 0.3649(3) 0.6204(4) 0.1417(3) 0.0199(10) Uani 1 1 d .
C1 C 0.3865(4) 0.7780(4) -0.0630(4) 0.0207(12) Uani 1 1 d .
C2 C 0.4163(4) 0.7214(5) -0.1624(4) 0.0238(12) Uani 1 1 d .
H2 H 0.4226 0.6429 -0.1812 0.029 Uiso 1 1 calc R
C3 C 0.4368(5) 0.7791(5) -0.2338(4) 0.0269(13) Uani 1 1 d .
H3 H 0.4566 0.7399 -0.3006 0.032 Uiso 1 1 calc R
C4 C 0.4279(5) 0.8951(5) -0.2064(4) 0.0278(13) Uani 1 1 d .
H4 H 0.4411 0.9348 -0.2545 0.033 Uiso 1 1 calc R
C5 C 0.4000(5) 0.9504(5) -0.1098(4) 0.0258(13) Uani 1 1 d .
H5 H 0.3955 1.0291 -0.0914 0.031 Uiso 1 1 calc R
C6 C 0.3779(4) 0.8944(5) -0.0368(4) 0.0227(12) Uani 1 1 d .
C7 C 0.3440(4) 0.9594(5) 0.0608(4) 0.0232(12) Uani 1 1 d .
H7 H 0.3391 1.0373 0.0716 0.028 Uiso 1 1 calc R
C8 C 0.2827(5) 0.9971(5) 0.2293(4) 0.0256(13) Uani 1 1 d .
H8A H 0.1992 1.0002 0.2276 0.031 Uiso 1 1 calc R
H8B H 0.3171 1.0733 0.2385 0.031 Uiso 1 1 calc R
C9 C 0.3208(5) 0.9532(5) 0.3155(4) 0.0241(12) Uani 1 1 d .
H9A H 0.4026 0.9731 0.3315 0.029 Uiso 1 1 calc R
H9B H 0.2784 0.9873 0.3769 0.029 Uiso 1 1 calc R
C10 C 0.1817(4) 0.7906(5) 0.3009(4) 0.0210(11) Uani 1 1 d .
H10A H 0.1482 0.8475 0.3568 0.025 Uiso 1 1 calc R
H10B H 0.1829 0.7204 0.3199 0.025 Uiso 1 1 calc R
C11 C 0.1109(4) 0.7715(5) 0.2045(4) 0.0233(12) Uani 1 1 d .
H11A H 0.0423 0.7235 0.2063 0.028 Uiso 1 1 calc R
H11B H 0.0866 0.8438 0.1987 0.028 Uiso 1 1 calc R
C12 C 0.1715(4) 0.5933(5) 0.0829(4) 0.0267(13) Uani 1 1 d .
H12A H 0.1839 0.5655 0.0092 0.032 Uiso 1 1 calc R
H12B H 0.0953 0.5646 0.0958 0.032 Uiso 1 1 calc R
C13 C 0.2608(4) 0.5513(5) 0.1408(4) 0.0248(12) Uani 1 1 d .
H13A H 0.2372 0.5588 0.2108 0.030 Uiso 1 1 calc R
H13B H 0.2727 0.4718 0.1068 0.030 Uiso 1 1 calc R
C14 C 0.4613(4) 0.5754(5) 0.1322(4) 0.0205(11) Uani 1 1 d .
H14 H 0.4615 0.4969 0.1205 0.025 Uiso 1 1 calc R
C15 C 0.5684(4) 0.6373(4) 0.1383(4) 0.0179(11) Uani 1 1 d .
C16 C 0.6681(4) 0.5777(5) 0.1225(4) 0.0232(12) Uani 1 1 d .
H16 H 0.6617 0.4985 0.1043 0.028 Uiso 1 1 calc R
C17 C 0.7729(4) 0.6310(5) 0.1325(4) 0.0247(12) Uani 1 1 d .
H17 H 0.8386 0.5893 0.1208 0.030 Uiso 1 1 calc R
C18 C 0.7829(4) 0.7475(5) 0.1603(4) 0.0274(13) Uani 1 1 d .
H18 H 0.8558 0.7852 0.1675 0.033 Uiso 1 1 calc R
C19 C 0.6879(4) 0.8079(5) 0.1772(4) 0.0202(11) Uani 1 1 d .
H19 H 0.6961 0.8871 0.1983 0.024 Uiso 1 1 calc R
C20 C 0.5787(4) 0.7544(4) 0.1638(4) 0.0184(11) Uani 1 1 d .
Ni1 Ni 0.48538(5) 0.71852(6) 0.45784(5) 0.01733(17) Uani 1 1 d .
S1 S 0.32288(10) 0.63477(11) 0.46656(11) 0.0213(3) Uani 1 1 d .
S2 S 0.42593(10) 0.88319(11) 0.52530(10) 0.0196(3) Uani 1 1 d .
S3 S 0.09928(10) 0.72767(12) 0.54489(10) 0.0221(3) Uani 1 1 d .
S4 S 0.19308(11) 0.95649(12) 0.59614(11) 0.0232(3) Uani 1 1 d .
S5 S -0.05232(11) 0.91348(13) 0.62312(12) 0.0323(4) Uani 1 1 d .
S6 S 0.54616(10) 0.55399(11) 0.39392(11) 0.0222(3) Uani 1 1 d .
S7 S 0.64835(10) 0.80197(11) 0.45048(11) 0.0221(3) Uani 1 1 d .
S8 S 0.78224(10) 0.48043(11) 0.33851(11) 0.0233(3) Uani 1 1 d .
S9 S 0.87645(10) 0.70843(11) 0.39021(11) 0.0217(3) Uani 1 1 d .
S10 S 1.02803(11) 0.52213(13) 0.31248(12) 0.0304(3) Uani 1 1 d .
C21 C 0.2427(4) 0.7456(5) 0.5226(4) 0.0205(12) Uani 1 1 d .
C22 C 0.2864(4) 0.8514(4) 0.5470(4) 0.0209(12) Uani 1 1 d .
C23 C 0.0744(4) 0.8677(5) 0.5907(4) 0.0238(12) Uani 1 1 d .
C24 C 0.7317(4) 0.6915(5) 0.4052(4) 0.0215(12) Uani 1 1 d .
C25 C 0.6869(4) 0.5844(5) 0.3802(4) 0.0210(12) Uani 1 1 d .
C26 C 0.9009(4) 0.5678(5) 0.3444(4) 0.0218(12) Uani 1 1 d .
C30 C 0.0998(5) 0.8652(6) 0.9150(5) 0.0431(17) Uani 1 1 d .
C32 C 0.1063(7) 0.7688(7) 0.8299(6) 0.060(2) Uani 1 1 d .
H32A H 0.0985 0.7016 0.8523 0.089 Uiso 1 1 calc R
H32B H 0.1797 0.7718 0.7984 0.089 Uiso 1 1 calc R
H32C H 0.0452 0.7670 0.7804 0.089 Uiso 1 1 calc R
C31 C 0.0964(7) 0.9753(7) 0.8946(7) 0.061(2) Uani 1 1 d .
H31A H 0.0184 0.9874 0.8774 0.092 Uiso 1 1 calc R
H31B H 0.1449 0.9762 0.8379 0.092 Uiso 1 1 calc R
H31C H 0.1237 1.0347 0.9552 0.092 Uiso 1 1 calc R
O30 O 0.0948(4) 0.8592(5) 1.0032(4) 0.0525(14) Uani 1 1 d .
C40 C 0.2559(7) 0.3282(7) 0.3356(7) 0.061(2) Uani 1 1 d .
H40A H 0.2033 0.3862 0.3635 0.091 Uiso 1 1 calc R
H40B H 0.3339 0.3609 0.3472 0.091 Uiso 1 1 calc R
H40C H 0.2465 0.2694 0.3691 0.091 Uiso 1 1 calc R
C41 C 0.2325(8) 0.2811(8) 0.2282(8) 0.067(3) Uani 1 1 d .
N40 N 0.2058(10) 0.2390(9) 0.1449(7) 0.114(4) Uani 1 1 d .

loop_
_atom_site_aniso_label
_atom_site_aniso_U_11
_atom_site_aniso_U_22
_atom_site_aniso_U_33
_atom_site_aniso_U_23
_atom_site_aniso_U_13
_atom_site_aniso_U_12
Fe1 0.0147(3) 0.0195(4) 0.0175(4) 0.0058(3) 0.0006(3) 0.0033(3)
O1 0.0232(18) 0.022(2) 0.020(2) 0.0088(17) 0.0017(15) 0.0036(15)
O2 0.0189(18) 0.0169(19) 0.0210(19) 0.0039(17) 0.0013(15) 0.0073(15)
N1 0.017(2) 0.025(3) 0.014(2) 0.003(2) 0.0010(18) 0.0039(19)
N2 0.012(2) 0.024(2) 0.021(2) 0.011(2) -0.0016(17) 0.0037(18)
N3 0.021(2) 0.026(3) 0.017(2) 0.006(2) -0.0005(18) 0.0047(19)
N4 0.016(2) 0.024(2) 0.021(2) 0.009(2) 0.0030(18) -0.0014(18)
C1 0.019(2) 0.024(3) 0.019(3) 0.006(2) -0.002(2) 0.000(2)
C2 0.023(3) 0.028(3) 0.022(3) 0.009(3) 0.001(2) 0.004(2)
C3 0.026(3) 0.036(4) 0.019(3) 0.010(3) 0.001(2) 0.001(3)
C4 0.031(3) 0.035(3) 0.021(3) 0.016(3) -0.001(2) -0.004(3)
C5 0.032(3) 0.023(3) 0.023(3) 0.009(3) -0.004(2) 0.001(2)
C6 0.021(3) 0.027(3) 0.022(3) 0.012(3) -0.004(2) 0.000(2)
C7 0.026(3) 0.021(3) 0.024(3) 0.008(3) -0.005(2) 0.007(2)
C8 0.025(3) 0.030(3) 0.024(3) 0.011(3) 0.002(2) 0.007(2)
C9 0.026(3) 0.026(3) 0.019(3) 0.004(3) -0.003(2) 0.002(2)
C10 0.017(2) 0.023(3) 0.021(3) 0.004(2) 0.001(2) 0.000(2)
C11 0.013(2) 0.033(3) 0.023(3) 0.006(3) 0.000(2) 0.007(2)
C12 0.014(3) 0.031(3) 0.030(3) 0.002(3) -0.003(2) -0.001(2)
C13 0.018(3) 0.022(3) 0.035(3) 0.010(3) 0.005(2) -0.003(2)
C14 0.020(3) 0.021(3) 0.020(3) 0.005(2) 0.002(2) 0.004(2)
C15 0.015(2) 0.022(3) 0.017(3) 0.005(2) 0.001(2) 0.006(2)
C16 0.024(3) 0.023(3) 0.023(3) 0.006(3) 0.000(2) 0.007(2)
C17 0.017(3) 0.028(3) 0.029(3) 0.006(3) 0.002(2) 0.009(2)
C18 0.017(3) 0.032(3) 0.035(3) 0.012(3) 0.000(2) 0.001(2)
C19 0.020(3) 0.020(3) 0.021(3) 0.007(2) -0.001(2) 0.004(2)
C20 0.019(2) 0.022(3) 0.016(3) 0.007(2) -0.001(2) 0.006(2)
Ni1 0.0109(3) 0.0214(4) 0.0205(4) 0.0070(3) 0.0015(3) 0.0027(3)
S1 0.0135(6) 0.0204(7) 0.0304(8) 0.0078(6) 0.0035(5) 0.0033(5)
S2 0.0140(6) 0.0218(7) 0.0228(7) 0.0063(6) 0.0013(5) 0.0013(5)
S3 0.0122(6) 0.0264(8) 0.0276(8) 0.0070(7) 0.0028(5) 0.0030(5)
S4 0.0157(6) 0.0246(7) 0.0273(8) 0.0039(6) 0.0019(5) 0.0039(5)
S5 0.0177(7) 0.0356(9) 0.0393(9) 0.0024(8) 0.0072(6) 0.0093(6)
S6 0.0131(6) 0.0221(7) 0.0314(8) 0.0075(6) 0.0047(5) 0.0017(5)
S7 0.0139(6) 0.0205(7) 0.0300(8) 0.0041(6) 0.0033(5) 0.0012(5)
S8 0.0136(6) 0.0218(7) 0.0345(8) 0.0076(7) 0.0050(6) 0.0036(5)
S9 0.0120(6) 0.0230(7) 0.0292(8) 0.0058(6) 0.0025(5) 0.0016(5)
S10 0.0156(6) 0.0305(8) 0.0439(9) 0.0081(8) 0.0084(6) 0.0042(6)
C21 0.013(2) 0.026(3) 0.023(3) 0.007(3) 0.000(2) 0.004(2)
C22 0.022(3) 0.023(3) 0.021(3) 0.009(3) 0.001(2) 0.005(2)
C23 0.019(3) 0.033(3) 0.021(3) 0.010(3) 0.003(2) 0.004(2)
C24 0.014(2) 0.027(3) 0.024(3) 0.008(3) -0.003(2) -0.001(2)
C25 0.015(2) 0.025(3) 0.024(3) 0.007(3) 0.002(2) 0.004(2)
C26 0.017(2) 0.025(3) 0.023(3) 0.006(3) -0.003(2) 0.002(2)
C30 0.035(4) 0.059(5) 0.037(4) 0.016(4) -0.004(3) 0.011(3)
C32 0.070(5) 0.056(5) 0.046(5) 0.004(4) -0.008(4) 0.004(4)
C31 0.068(5) 0.066(6) 0.059(5) 0.031(5) 0.003(4) 0.013(4)
O30 0.046(3) 0.071(4) 0.044(3) 0.022(3) -0.008(2) 0.011(3)
C40 0.064(5) 0.047(5) 0.067(6) 0.008(4) 0.001(4) 0.015(4)
C41 0.089(7) 0.053(5) 0.067(6) 0.024(5) 0.006(5) 0.038(5)
N40 0.182(11) 0.101(8) 0.060(6) 0.023(6) -0.014(6) 0.043(7)

loop_
_atom_type_symbol
_atom_type_description
_atom_type_scat_dispersion_real
_atom_type_scat_dispersion_imag
_atom_type_scat_source
C C 0.0033 0.0016 'International Tables Vol C Tables 4.2.6.8 and 6.1.1.4'
H H 0.0000 0.0000 'International Tables Vol C Tables 4.2.6.8 and 6.1.1.4'
N N 0.0061 0.0033 'International Tables Vol C Tables 4.2.6.8 and 6.1.1.4'
O O 0.0106 0.0060 'International Tables Vol C Tables 4.2.6.8 and 6.1.1.4'
S S 0.1246 0.1234 'International Tables Vol C Tables 4.2.6.8 and 6.1.1.4'
Fe Fe 0.3463 0.8444 'International Tables Vol C Tables 4.2.6.8 and 6.1.1.4'
Ni Ni 0.3393 1.1124 'International Tables Vol C Tables 4.2.6.8 and 6.1.1.4'

loop_
_geom_angle_atom_site_label_1
_geom_angle_atom_site_label_2
_geom_angle_atom_site_label_3
_geom_angle
O2 Fe1 O1 96.67(16)
O2 Fe1 N4 92.98(16)
O1 Fe1 N4 85.40(17)
O2 Fe1 N1 86.91(16)
O1 Fe1 N1 93.73(16)
N4 Fe1 N1 179.1(2)
O2 Fe1 N2 88.80(16)
O1 Fe1 N2 174.08(15)
N4 Fe1 N2 96.63(18)
N1 Fe1 N2 84.26(18)
O2 Fe1 N3 172.47(16)
O1 Fe1 N3 90.29(17)
N4 Fe1 N3 84.67(17)
N1 Fe1 N3 95.55(17)
N2 Fe1 N3 84.37(17)
C1 O1 Fe1 126.5(3)
C20 O2 Fe1 124.9(3)
C7 N1 C8 118.6(5)
C7 N1 Fe1 125.6(4)
C8 N1 Fe1 115.4(3)
C9 N2 C10 114.3(4)
C9 N2 Fe1 107.7(3)
C10 N2 Fe1 111.8(3)
C9 N2 H2N 107.6
C10 N2 H2N 107.6
Fe1 N2 H2N 107.6
C11 N3 C12 116.3(4)
C11 N3 Fe1 110.8(3)
C12 N3 Fe1 107.9(3)
C11 N3 H3N 107.2
C12 N3 H3N 107.2
Fe1 N3 H3N 107.2
C14 N4 C13 119.6(5)
C14 N4 Fe1 125.0(4)
C13 N4 Fe1 114.8(3)
O1 C1 C6 124.0(5)
O1 C1 C2 117.5(5)
C6 C1 C2 118.5(5)
C3 C2 C1 121.0(5)
C3 C2 H2 119.5
C1 C2 H2 119.5
C2 C3 C4 119.7(5)
C2 C3 H3 120.1
C4 C3 H3 120.1
C5 C4 C3 119.5(5)
C5 C4 H4 120.3
C3 C4 H4 120.3
C4 C5 C6 122.0(5)
C4 C5 H5 119.0
C6 C5 H5 119.0
C5 C6 C1 119.3(5)
C5 C6 C7 117.7(5)
C1 C6 C7 123.0(5)
N1 C7 C6 125.1(5)
N1 C7 H7 117.4
C6 C7 H7 117.4
N1 C8 C9 107.2(4)
N1 C8 H8A 110.3
C9 C8 H8A 110.3
N1 C8 H8B 110.3
C9 C8 H8B 110.3
H8A C8 H8B 108.5
N2 C9 C8 109.1(4)
N2 C9 H9A 109.9
C8 C9 H9A 109.9
N2 C9 H9B 109.9
C8 C9 H9B 109.9
H9A C9 H9B 108.3
N2 C10 C11 109.2(4)
N2 C10 H10A 109.8
C11 C10 H10A 109.8
N2 C10 H10B 109.8
C11 C10 H10B 109.8
H10A C10 H10B 108.3
N3 C11 C10 110.0(4)
N3 C11 H11A 109.7
C10 C11 H11A 109.7
N3 C11 H11B 109.7
C10 C11 H11B 109.7
H11A C11 H11B 108.2
N3 C12 C13 109.9(4)
N3 C12 H12A 109.7
C13 C12 H12A 109.7
N3 C12 H12B 109.7
C13 C12 H12B 109.7
H12A C12 H12B 108.2
N4 C13 C12 106.3(4)
N4 C13 H13A 110.5
C12 C13 H13A 110.5
N4 C13 H13B 110.5
C12 C13 H13B 110.5
H13A C13 H13B 108.7
N4 C14 C15 123.7(5)
N4 C14 H14 118.1
C15 C14 H14 118.1
C20 C15 C16 118.7(5)
C20 C15 C14 122.9(5)
C16 C15 C14 118.4(5)
C17 C16 C15 121.7(5)
C17 C16 H16 119.1
C15 C16 H16 119.1
C16 C17 C18 119.4(5)
C16 C17 H17 120.3
C18 C17 H17 120.3
C19 C18 C17 120.4(5)
C19 C18 H18 119.8
C17 C18 H18 119.8
C18 C19 C20 121.1(5)
C18 C19 H19 119.4
C20 C19 H19 119.4
O2 C20 C15 124.5(4)
O2 C20 C19 116.9(5)
C15 C20 C19 118.6(4)
S7 Ni1 S1 179.44(6)
S7 Ni1 S6 93.36(6)
S1 Ni1 S6 86.56(6)
S7 Ni1 S2 86.53(6)
S1 Ni1 S2 93.54(6)
S6 Ni1 S2 178.66(6)
C21 S1 Ni1 101.75(18)
C22 S2 Ni1 101.43(19)
C23 S3 C21 96.9(3)
C23 S4 C22 96.1(3)
C25 S6 Ni1 101.8(2)
C24 S7 Ni1 102.03(18)
C26 S8 C25 97.0(3)
C26 S9 C24 96.9(3)
C22 C21 S1 121.5(4)
C22 C21 S3 116.2(4)
S1 C21 S3 122.2(3)
C21 C22 S2 121.7(4)
C21 C22 S4 116.8(4)
S2 C22 S4 121.4(3)
S5 C23 S3 123.2(3)
S5 C23 S4 122.7(4)
S3 C23 S4 114.0(3)
C25 C24 S7 121.0(4)
C25 C24 S9 116.2(4)
S7 C24 S9 122.8(3)
C24 C25 S6 121.7(4)
C24 C25 S8 116.1(4)
S6 C25 S8 122.2(3)
S10 C26 S8 123.2(3)
S10 C26 S9 123.0(3)
S8 C26 S9 113.8(3)
O30 C30 C32 122.3(7)
O30 C30 C31 120.2(7)
C32 C30 C31 117.5(7)
C30 C32 H32A 109.5
C30 C32 H32B 109.5
H32A C32 H32B 109.5
C30 C32 H32C 109.5
H32A C32 H32C 109.5
H32B C32 H32C 109.5
C30 C31 H31A 109.5
C30 C31 H31B 109.5
H31A C31 H31B 109.5
C30 C31 H31C 109.5
H31A C31 H31C 109.5
H31B C31 H31C 109.5
C41 C40 H40A 109.5
C41 C40 H40B 109.5
H40A C40 H40B 109.5
C41 C40 H40C 109.5
H40A C40 H40C 109.5
H40B C40 H40C 109.5
N40 C41 C40 174.1(12)

loop_
_geom_bond_atom_site_label_1
_geom_bond_atom_site_label_2
_geom_bond_distance
Fe1 O2 1.868(3)
Fe1 O1 1.874(4)
Fe1 N4 1.928(4)
Fe1 N1 1.930(4)
Fe1 N2 2.004(5)
Fe1 N3 2.007(4)
O1 C1 1.335(6)
O2 C20 1.324(6)
N1 C7 1.286(7)
N1 C8 1.465(7)
N2 C9 1.490(7)
N2 C10 1.495(6)
N2 H2N 0.9300
N3 C11 1.482(7)
N3 C12 1.486(7)
N3 H3N 0.9300
N4 C14 1.292(7)
N4 C13 1.463(6)
C1 C6 1.409(8)
C1 C2 1.410(8)
C2 C3 1.397(7)
C2 H2 0.9500
C3 C4 1.403(8)
C3 H3 0.9500
C4 C5 1.367(8)
C4 H4 0.9500
C5 C6 1.404(7)
C5 H5 0.9500
C6 C7 1.433(8)
C7 H7 0.9500
C8 C9 1.520(7)
C8 H8A 0.9900
C8 H8B 0.9900
C9 H9A 0.9900
C9 H9B 0.9900
C10 C11 1.511(7)
C10 H10A 0.9900
C10 H10B 0.9900
C11 H11A 0.9900
C11 H11B 0.9900
C12 C13 1.520(7)
C12 H12A 0.9900
C12 H12B 0.9900
C13 H13A 0.9900
C13 H13B 0.9900
C14 C15 1.437(7)
C14 H14 0.9500
C15 C20 1.406(7)
C15 C16 1.417(7)
C16 C17 1.360(7)
C16 H16 0.9500
C17 C18 1.397(8)
C17 H17 0.9500
C18 C19 1.374(7)
C18 H18 0.9500
C19 C20 1.406(7)
C19 H19 0.9500
Ni1 S7 2.1608(16)
Ni1 S1 2.1615(16)
Ni1 S6 2.1627(17)
Ni1 S2 2.1652(17)
S1 C21 1.724(6)
S2 C22 1.728(5)
S3 C23 1.728(6)
S3 C21 1.743(5)
S4 C23 1.730(6)
S4 C22 1.754(6)
S5 C23 1.656(6)
S6 C25 1.713(5)
S7 C24 1.717(6)
S8 C26 1.719(5)
S8 C25 1.746(5)
S9 C26 1.734(6)
S9 C24 1.736(5)
S10 C26 1.658(5)
C21 C22 1.342(8)
C24 C25 1.360(8)
C30 O30 1.243(8)
C30 C32 1.426(11)
C30 C31 1.489(10)
C32 H32A 0.9800
C32 H32B 0.9800
C32 H32C 0.9800
C31 H31A 0.9800
C31 H31B 0.9800
C31 H31C 0.9800
C40 C41 1.443(13)
C40 H40A 0.9800
C40 H40B 0.9800
C40 H40C 0.9800
C41 N40 1.148(12)
